data_4038222
loop_
_publ_author_name
'Liu, Renzhi'
'Yang, Min'
'Xie, Wenlin'
'Dong, Wenbi'
'Zhou, Hongwei'
'Yadav, Sarita'
'Potkin, Vladimir Ivanovich'
'Qiu, Guanyinsheng'

_publ_section_title
;
 Synthesis of 3-Hydroxyisoindolin-1-ones Through 1, 4-Dioxane-Mediated
 Hydroxylhydrative aza-Cyclization of 2-Alkynylbenzamide in Water.
;
_journal_name_full 'The Journal of organic chemistry'
_journal_paper_doi 10.1021/acs.joc.9b03466
_journal_year 2020
_chemical_formula_moiety 'C13 H13 N O4'
_chemical_formula_sum 'C13 H13 N O4'
_chemical_formula_weight 247.24
_space_group_crystal_system monoclinic
_space_group_IT_number 14
_space_group_name_Hall '-P 2ybc'
_space_group_name_H-M_alt 'P 1 21/c 1'
_atom_sites_solution_hydrogens geom
_atom_sites_solution_primary dual
_audit_creation_date 2019-10-08
_audit_creation_method
;
Olex2 1.2
(compiled 2018.05.29 svn.r3508 for OlexSys, GUI svn.r5506)
;
_cell_angle_alpha 90
_cell_angle_beta 101.332(7)
_cell_angle_gamma 90
_cell_formula_units_Z 8
_cell_length_a 8.7983(6)
_cell_length_b 15.2437(8)
_cell_length_c 18.2257(11)
_cell_measurement_reflns_used 2794
_cell_measurement_temperature 298.15
_cell_measurement_theta_max 28.8260
_cell_measurement_theta_min 3.5260
_cell_volume 2396.8(3)
_computing_cell_refinement 'CrysAlisPro 1.171.39.46 (Rigaku OD, 2018)'
_computing_data_collection 'CrysAlisPro 1.171.39.46 (Rigaku OD, 2018)'
_computing_data_reduction 'CrysAlisPro 1.171.39.46 (Rigaku OD, 2018)'
_computing_molecular_graphics 'Olex2 (Dolomanov et al., 2009)'
_computing_publication_material 'Olex2 (Dolomanov et al., 2009)'
_computing_structure_refinement 'ShelXL (Sheldrick, 2015)'
_computing_structure_solution 'ShelXT (Sheldrick, 2015)'
_diffrn_ambient_temperature 298.15
_diffrn_detector 'CCD plate'
_diffrn_detector_area_resol_mean 16.0802
_diffrn_detector_type Eos
_diffrn_measured_fraction_theta_full 0.998
_diffrn_measured_fraction_theta_max 0.828
_diffrn_measurement_details
;
List of Runs (angles in degrees, time in seconds):

  # Type    Start    End  Width  t~exp~   \w     \q     \k     \f   Frames
--------------------------------------------------------------------------
  1  \w    -23.00  11.00   1.00   33.07    --  -15.74 -99.00 -30.00   34
  2  \w     61.00  87.00   1.00   33.07    --   15.89 178.00 -60.00   26
  3  \w      3.00  79.00   1.00   33.07    --   15.89  19.00  60.00   76
  4  \w    -27.00  80.00   1.00   33.07    --   15.89   0.00   0.00  107
;
_diffrn_measurement_device 'four-circle diffractometer'
_diffrn_measurement_device_type 'Xcalibur, Eos, Gemini'
_diffrn_measurement_method '\w scans'
_diffrn_orient_matrix_type 'CrysAlisPro convention (1999,Acta A55,543-557)'
_diffrn_orient_matrix_UB_11 0.0599455000
_diffrn_orient_matrix_UB_12 -0.0040770000
_diffrn_orient_matrix_UB_13 -0.0207227000
_diffrn_orient_matrix_UB_21 0.0521593000
_diffrn_orient_matrix_UB_22 0.0213669000
_diffrn_orient_matrix_UB_23 0.0291709000
_diffrn_orient_matrix_UB_31 0.0211529000
_diffrn_orient_matrix_UB_32 -0.0411162000
_diffrn_orient_matrix_UB_33 0.0172081000
_diffrn_radiation_monochromator graphite
_diffrn_radiation_probe x-ray
_diffrn_radiation_type MoK\a
_diffrn_radiation_wavelength 0.71073
_diffrn_reflns_av_R_equivalents 0.0879
_diffrn_reflns_av_unetI/netI 0.1128
_diffrn_reflns_Laue_measured_fraction_full 0.998
_diffrn_reflns_Laue_measured_fraction_max 0.828
_diffrn_reflns_limit_h_max 11
_diffrn_reflns_limit_h_min -11
_diffrn_reflns_limit_k_max 20
_diffrn_reflns_limit_k_min -19
_diffrn_reflns_limit_l_max 24
_diffrn_reflns_limit_l_min -14
_diffrn_reflns_number 12516
_diffrn_reflns_point_group_measured_fraction_full 0.998
_diffrn_reflns_point_group_measured_fraction_max 0.828
_diffrn_reflns_theta_full 25.242
_diffrn_reflns_theta_max 29.623
_diffrn_reflns_theta_min 2.757
_diffrn_source 'fine-focus sealed X-ray tube'
_diffrn_source_type 'Enhance (Mo) X-ray Source'
_exptl_absorpt_coefficient_mu 0.103
_exptl_absorpt_correction_T_max 1.00000
_exptl_absorpt_correction_T_min 0.55864
_exptl_absorpt_correction_type multi-scan
_exptl_absorpt_process_details
;
CrysAlisPro 1.171.39.46 (Rigaku Oxford Diffraction, 2018)
Empirical absorption correction using spherical harmonics,
 implemented in SCALE3 ABSPACK scaling algorithm.
;
_exptl_crystal_colour colourless
_exptl_crystal_colour_primary colourless
_exptl_crystal_density_diffrn 1.370
_exptl_crystal_description block
_exptl_crystal_F_000 1040
_exptl_crystal_size_max 0.12
_exptl_crystal_size_mid 0.11
_exptl_crystal_size_min 0.1
_refine_diff_density_max 0.275
_refine_diff_density_min -0.293
_refine_diff_density_rms 0.070
_refine_ls_extinction_method none
_refine_ls_goodness_of_fit_ref 0.992
_refine_ls_hydrogen_treatment constr
_refine_ls_matrix_type full
_refine_ls_number_parameters 329
_refine_ls_number_reflns 5597
_refine_ls_number_restraints 0
_refine_ls_restrained_S_all 0.992
_refine_ls_R_factor_all 0.1387
_refine_ls_R_factor_gt 0.0731
_refine_ls_shift/su_max 0.000
_refine_ls_shift/su_mean 0.000
_refine_ls_structure_factor_coef Fsqd
_refine_ls_weighting_details 'w=1/[\s^2^(Fo^2^)+(0.0929P)^2^] where P=(Fo^2^+2Fc^2^)/3'
_refine_ls_weighting_scheme calc
_refine_ls_wR_factor_gt 0.1660
_refine_ls_wR_factor_ref 0.2081
_reflns_Friedel_coverage 0.000
_reflns_number_gt 2898
_reflns_number_total 5597
_reflns_threshold_expression 'I > 2\s(I)'
_cod_data_source_file jo9b03466_si_002.cif
_cod_data_source_block 20190705-1
_cod_database_code 4038222
_shelx_shelxl_version_number 2018/3
_chemical_oxdiff_formula 'C H O N'
_shelx_space_group_comment
;
The symmetry employed for this shelxl refinement is uniquely defined
by the following loop, which should always be used as a source of
symmetry information in preference to the above space-group names.
They are only intended as comments.
;
_shelx_estimated_absorpt_t_max 0.990
_shelx_estimated_absorpt_t_min 0.988
_reflns_odcompleteness_completeness 99.72
_reflns_odcompleteness_iscentric 1
_reflns_odcompleteness_theta 26.32
_olex2_refinement_description
;
1. Fixed Uiso
 At 1.2 times of:
  All C(H) groups, All C(H,H) groups
 At 1.5 times of:
  All C(H,H,H) groups, All O(H) groups
2.a Ternary CH refined with riding coordinates:
 C11(H11), C24(H24)
2.b Secondary CH2 refined with riding coordinates:
 C12(H12A,H12B), C13(H13A,H13B), C25(H25A,H25B), C26(H26A,H26B)
2.c Aromatic/amide H refined with riding coordinates:
 C3(H3A), C4(H4), C5(H5), C6(H6), C16(H16), C17(H17), C18(H18), C19(H19)
2.d Idealised Me refined as rotating group:
 C9(H9A,H9B,H9C), C22(H22A,H22B,H22C)
2.e Idealised tetrahedral OH refined as rotating group:
 O3(H3), O7(H7)
;
_olex2_submission_special_instructions 'No special instructions were received'
_oxdiff_exptl_absorpt_empirical_details
;
Empirical correction (ABSPACK) includes:
- Absorption correction using spherical harmonics
- Frame scaling
;
_oxdiff_exptl_absorpt_empirical_full_max 2.831
_oxdiff_exptl_absorpt_empirical_full_min 0.367

loop_
_space_group_symop_operation_xyz
'x, y, z'
'-x, y+1/2, -z+1/2'
'-x, -y, -z'
'x, -y-1/2, z-1/2'

loop_
_atom_site_label
_atom_site_type_symbol
_atom_site_fract_x
_atom_site_fract_y
_atom_site_fract_z
_atom_site_U_iso_or_equiv
_atom_site_adp_type
_atom_site_occupancy
_atom_site_site_symmetry_order
_atom_site_calc_flag
_atom_site_refinement_flags_posn
_atom_site_refinement_flags_adp
_atom_site_refinement_flags_occupancy
_atom_site_disorder_assembly
_atom_site_disorder_group
O1 O 0.4701(3) 0.96345(11) 0.31174(12) 0.0607(6) Uani 1 1 d . . . . .
O2 O 0.4997(2) 0.83279(10) 0.42361(11) 0.0527(6) Uani 1 1 d . . . . .
O3 O 0.2508(3) 0.87973(11) 0.50872(9) 0.0484(5) Uani 1 1 d . . . . .
H3 H 0.276412 0.831169 0.526224 0.073 Uiso 1 1 calc GR . . . .
O4 O 0.1992(3) 0.76020(12) 0.34197(11) 0.0574(6) Uani 1 1 d . . . . .
N1 N 0.3807(3) 0.89311(12) 0.40671(12) 0.0440(6) Uani 1 1 d . . . . .
C1 C 0.3718(4) 0.95015(14) 0.34903(15) 0.0419(7) Uani 1 1 d . . . . .
C2 C 0.2202(3) 0.99356(15) 0.34398(14) 0.0401(7) Uani 1 1 d . . . . .
C3 C 0.1563(4) 1.06437(16) 0.30082(16) 0.0510(8) Uani 1 1 d . . . . .
H3A H 0.209449 1.091648 0.267787 0.061 Uiso 1 1 calc R . . . .
C4 C 0.0108(4) 1.09319(18) 0.30845(17) 0.0583(9) Uani 1 1 d . . . . .
H4 H -0.034713 1.140194 0.279753 0.070 Uiso 1 1 calc R . . . .
C5 C -0.0671(4) 1.05357(19) 0.35755(17) 0.0601(9) Uani 1 1 d . . . . .
H5 H -0.163968 1.074552 0.362200 0.072 Uiso 1 1 calc R . . . .
C6 C -0.0030(4) 0.98215(18) 0.40071(15) 0.0527(8) Uani 1 1 d . . . . .
H6 H -0.056529 0.954869 0.433585 0.063 Uiso 1 1 calc R . . . .
C7 C 0.1411(3) 0.95317(15) 0.39342(13) 0.0405(7) Uani 1 1 d . . . . .
C8 C 0.2350(3) 0.87706(14) 0.43152(14) 0.0392(6) Uani 1 1 d . . . . .
C9 C 0.6185(4) 0.8676(2) 0.48300(19) 0.0707(10) Uani 1 1 d . . . . .
H9A H 0.656326 0.922073 0.467139 0.106 Uiso 1 1 calc GR . . . .
H9B H 0.702464 0.826432 0.494380 0.106 Uiso 1 1 calc GR . . . .
H9C H 0.575543 0.877314 0.526819 0.106 Uiso 1 1 calc GR . . . .
C10 C 0.1582(3) 0.79118(15) 0.39569(14) 0.0416(6) Uani 1 1 d . . . . .
C11 C 0.0286(4) 0.75607(18) 0.42654(16) 0.0523(8) Uani 1 1 d . . . . .
H11 H 0.009714 0.782234 0.473046 0.063 Uiso 1 1 calc R . . . .
C12 C -0.0085(4) 0.66074(19) 0.4139(2) 0.0729(11) Uani 1 1 d . . . . .
H12A H 0.057571 0.626520 0.387998 0.087 Uiso 1 1 calc R . . . .
H12B H -0.046845 0.629310 0.452823 0.087 Uiso 1 1 calc R . . . .
C13 C -0.1112(4) 0.72500(19) 0.37033(18) 0.0656(9) Uani 1 1 d . . . . .
H13A H -0.212672 0.733522 0.382503 0.079 Uiso 1 1 calc R . . . .
H13B H -0.108175 0.730731 0.317627 0.079 Uiso 1 1 calc R . . . .
O5 O 0.3181(3) 0.71136(12) 0.55233(11) 0.0586(6) Uani 1 1 d . . . . .
O6 O 0.5495(3) 0.78390(10) 0.66255(11) 0.0543(6) Uani 1 1 d . . . . .
O7 O 0.6890(3) 0.63055(12) 0.75718(9) 0.0494(5) Uani 1 1 d . . . . .
H7 H 0.624065 0.603286 0.774697 0.074 Uiso 1 1 calc GR . . . .
O8 O 0.7740(3) 0.69321(12) 0.58773(10) 0.0576(6) Uani 1 1 d . . . . .
N2 N 0.5208(3) 0.69495(12) 0.65273(12) 0.0432(6) Uani 1 1 d . . . . .
C14 C 0.4132(3) 0.66643(16) 0.59327(14) 0.0405(6) Uani 1 1 d . . . . .
C15 C 0.4372(3) 0.57048(15) 0.59208(12) 0.0368(6) Uani 1 1 d . . . . .
C16 C 0.3490(4) 0.50628(17) 0.55004(14) 0.0464(7) Uani 1 1 d . . . . .
H16 H 0.258141 0.520453 0.516636 0.056 Uiso 1 1 calc R . . . .
C17 C 0.3995(4) 0.42096(17) 0.55906(15) 0.0523(8) Uani 1 1 d . . . . .
H17 H 0.341875 0.376664 0.531525 0.063 Uiso 1 1 calc R . . . .
C18 C 0.5352(4) 0.40007(16) 0.60868(15) 0.0534(8) Uani 1 1 d . . . . .
H18 H 0.567522 0.341903 0.613526 0.064 Uiso 1 1 calc R . . . .
C19 C 0.6236(4) 0.46388(15) 0.65114(14) 0.0452(7) Uani 1 1 d . . . . .
H19 H 0.714400 0.449568 0.684528 0.054 Uiso 1 1 calc R . . . .
C20 C 0.5721(3) 0.54991(14) 0.64218(13) 0.0364(6) Uani 1 1 d . . . . .
C21 C 0.6461(3) 0.63216(14) 0.68010(13) 0.0370(6) Uani 1 1 d . . . . .
C22 C 0.4764(5) 0.81608(19) 0.72074(19) 0.0686(10) Uani 1 1 d . . . . .
H22A H 0.367111 0.804419 0.708069 0.103 Uiso 1 1 calc GR . . . .
H22B H 0.493076 0.878169 0.726241 0.103 Uiso 1 1 calc GR . . . .
H22C H 0.519797 0.787246 0.766927 0.103 Uiso 1 1 calc GR . . . .
C23 C 0.7896(3) 0.65456(15) 0.64661(13) 0.0411(7) Uani 1 1 d . . . . .
C24 C 0.9403(4) 0.62070(18) 0.68619(15) 0.0498(7) Uani 1 1 d . . . . .
H24 H 0.945266 0.597062 0.736606 0.060 Uiso 1 1 calc R . . . .
C25 C 1.0847(4) 0.6619(2) 0.66981(19) 0.0673(9) Uani 1 1 d . . . . .
H25A H 1.072691 0.711826 0.636159 0.081 Uiso 1 1 calc R . . . .
H25B H 1.174587 0.664679 0.710244 0.081 Uiso 1 1 calc R . . . .
C26 C 1.0395(4) 0.5766(2) 0.63787(18) 0.0642(9) Uani 1 1 d . . . . .
H26A H 1.100825 0.526313 0.658589 0.077 Uiso 1 1 calc R . . . .
H26B H 0.998858 0.573493 0.584453 0.077 Uiso 1 1 calc R . . . .

loop_
_atom_site_aniso_label
_atom_site_aniso_U_11
_atom_site_aniso_U_22
_atom_site_aniso_U_33
_atom_site_aniso_U_23
_atom_site_aniso_U_13
_atom_site_aniso_U_12
O1 0.0580(16) 0.0551(11) 0.0766(14) 0.0122(10) 0.0321(13) 0.0077(10)
O2 0.0412(13) 0.0427(10) 0.0717(13) 0.0034(8) 0.0048(10) 0.0097(8)
O3 0.0529(14) 0.0544(10) 0.0367(9) 0.0015(7) 0.0061(9) 0.0029(9)
O4 0.0625(17) 0.0589(11) 0.0518(12) -0.0102(9) 0.0137(11) -0.0021(10)
N1 0.0354(14) 0.0437(11) 0.0530(13) 0.0085(9) 0.0094(11) 0.0074(9)
C1 0.0468(19) 0.0307(12) 0.0495(15) -0.0010(11) 0.0126(14) -0.0030(11)
C2 0.0425(17) 0.0349(12) 0.0416(13) -0.0041(10) 0.0048(13) 0.0019(11)
C3 0.054(2) 0.0405(13) 0.0557(16) 0.0054(11) 0.0045(15) 0.0023(13)
C4 0.062(2) 0.0504(15) 0.0585(17) 0.0001(13) 0.0007(17) 0.0170(15)
C5 0.051(2) 0.0688(18) 0.0588(18) -0.0050(15) 0.0072(17) 0.0232(16)
C6 0.044(2) 0.0640(17) 0.0510(16) 0.0013(13) 0.0108(15) 0.0102(14)
C7 0.0388(17) 0.0422(13) 0.0391(13) -0.0048(10) 0.0041(13) 0.0026(11)
C8 0.0346(16) 0.0420(12) 0.0411(13) 0.0006(10) 0.0078(12) 0.0018(11)
C9 0.040(2) 0.083(2) 0.080(2) 0.0033(17) -0.0108(18) 0.0033(15)
C10 0.0407(17) 0.0428(13) 0.0399(14) 0.0023(11) 0.0041(13) 0.0032(11)
C11 0.044(2) 0.0624(17) 0.0504(16) 0.0008(13) 0.0083(15) -0.0110(14)
C12 0.061(3) 0.0563(17) 0.096(2) 0.0244(17) 0.004(2) -0.0135(16)
C13 0.047(2) 0.0722(19) 0.071(2) 0.0079(16) -0.0022(18) -0.0100(16)
O5 0.0433(14) 0.0612(11) 0.0661(13) 0.0179(9) -0.0017(11) 0.0083(10)
O6 0.0573(15) 0.0374(9) 0.0728(13) -0.0077(8) 0.0239(11) -0.0057(9)
O7 0.0426(14) 0.0716(12) 0.0326(9) -0.0019(8) 0.0037(9) -0.0140(9)
O8 0.0596(16) 0.0660(11) 0.0463(11) 0.0138(9) 0.0083(10) -0.0021(10)
N2 0.0392(14) 0.0351(10) 0.0532(13) -0.0041(9) 0.0041(11) 0.0005(9)
C14 0.0301(15) 0.0504(14) 0.0414(13) 0.0033(11) 0.0077(12) -0.0017(11)
C15 0.0332(15) 0.0432(12) 0.0343(12) -0.0012(10) 0.0073(11) -0.0071(11)
C16 0.0385(17) 0.0626(16) 0.0376(13) -0.0028(11) 0.0063(13) -0.0109(13)
C17 0.068(2) 0.0463(15) 0.0469(15) -0.0106(12) 0.0210(15) -0.0234(14)
C18 0.073(2) 0.0384(14) 0.0548(17) 0.0007(12) 0.0265(17) -0.0029(14)
C19 0.0440(18) 0.0469(14) 0.0452(14) 0.0049(11) 0.0100(13) 0.0023(12)
C20 0.0354(15) 0.0412(13) 0.0333(12) 0.0003(10) 0.0084(11) -0.0039(11)
C21 0.0344(16) 0.0403(12) 0.0347(12) -0.0009(10) 0.0032(11) -0.0024(10)
C22 0.074(3) 0.0533(16) 0.086(2) -0.0148(16) 0.037(2) -0.0013(16)
C23 0.0422(17) 0.0441(13) 0.0353(13) -0.0029(11) 0.0035(12) -0.0078(11)
C24 0.0368(18) 0.0738(17) 0.0386(14) 0.0058(12) 0.0072(13) -0.0022(13)
C25 0.039(2) 0.091(2) 0.072(2) -0.0026(17) 0.0101(17) -0.0147(17)
C26 0.056(2) 0.077(2) 0.0628(19) 0.0006(16) 0.0183(17) 0.0167(17)

loop_
_atom_type_symbol
_atom_type_description
_atom_type_scat_dispersion_real
_atom_type_scat_dispersion_imag
_atom_type_scat_source
C C 0.0033 0.0016 'International Tables Vol C Tables 4.2.6.8 and 6.1.1.4'
H H 0.0000 0.0000 'International Tables Vol C Tables 4.2.6.8 and 6.1.1.4'
N N 0.0061 0.0033 'International Tables Vol C Tables 4.2.6.8 and 6.1.1.4'
O O 0.0106 0.0060 'International Tables Vol C Tables 4.2.6.8 and 6.1.1.4'

loop_
_geom_angle_atom_site_label_1
_geom_angle_atom_site_label_2
_geom_angle_atom_site_label_3
_geom_angle
_geom_angle_site_symmetry_1
_geom_angle_site_symmetry_3
_geom_angle_publ_flag
N1 O2 C9 109.07(19) . . ?
C8 O3 H3 109.5 . . ?
O2 N1 C8 119.47(19) . . ?
C1 N1 O2 121.7(2) . . ?
C1 N1 C8 115.3(2) . . ?
O1 C1 N1 127.0(3) . . ?
O1 C1 C2 128.5(2) . . ?
N1 C1 C2 104.4(3) . . ?
C3 C2 C1 130.2(3) . . ?
C7 C2 C1 108.9(2) . . ?
C7 C2 C3 120.9(3) . . ?
C2 C3 H3A 121.0 . . ?
C4 C3 C2 118.0(3) . . ?
C4 C3 H3A 121.0 . . ?
C3 C4 H4 119.5 . . ?
C5 C4 C3 121.1(3) . . ?
C5 C4 H4 119.5 . . ?
C4 C5 H5 119.5 . . ?
C4 C5 C6 120.9(3) . . ?
C6 C5 H5 119.5 . . ?
C5 C6 H6 120.8 . . ?
C7 C6 C5 118.3(3) . . ?
C7 C6 H6 120.8 . . ?
C2 C7 C8 109.9(3) . . ?
C6 C7 C2 120.7(2) . . ?
C6 C7 C8 129.4(3) . . ?
O3 C8 N1 113.0(2) . . ?
O3 C8 C7 112.3(2) . . ?
O3 C8 C10 113.5(2) . . ?
N1 C8 C7 99.4(2) . . ?
N1 C8 C10 110.2(2) . . ?
C7 C8 C10 107.4(2) . . ?
O2 C9 H9A 109.5 . . ?
O2 C9 H9B 109.5 . . ?
O2 C9 H9C 109.5 . . ?
H9A C9 H9B 109.5 . . ?
H9A C9 H9C 109.5 . . ?
H9B C9 H9C 109.5 . . ?
O4 C10 C8 119.7(3) . . ?
O4 C10 C11 123.2(2) . . ?
C11 C10 C8 116.9(2) . . ?
C10 C11 H11 117.3 . . ?
C10 C11 C12 117.2(3) . . ?
C10 C11 C13 116.4(3) . . ?
C12 C11 H11 117.3 . . ?
C12 C11 C13 57.89(19) . . ?
C13 C11 H11 117.3 . . ?
C11 C12 H12A 117.6 . . ?
C11 C12 H12B 117.6 . . ?
H12A C12 H12B 114.7 . . ?
C13 C12 C11 61.63(19) . . ?
C13 C12 H12A 117.6 . . ?
C13 C12 H12B 117.6 . . ?
C11 C13 H13A 117.7 . . ?
C11 C13 H13B 117.7 . . ?
C12 C13 C11 60.5(2) . . ?
C12 C13 H13A 117.7 . . ?
C12 C13 H13B 117.7 . . ?
H13A C13 H13B 114.8 . . ?
N2 O6 C22 109.5(2) . . ?
C21 O7 H7 109.5 . . ?
O6 N2 C21 119.2(2) . . ?
C14 N2 O6 119.7(2) . . ?
C14 N2 C21 114.79(19) . . ?
O5 C14 N2 126.5(2) . . ?
O5 C14 C15 129.1(2) . . ?
N2 C14 C15 104.4(2) . . ?
C16 C15 C14 129.9(2) . . ?
C16 C15 C20 121.4(2) . . ?
C20 C15 C14 108.7(2) . . ?
C15 C16 H16 121.0 . . ?
C17 C16 C15 118.1(3) . . ?
C17 C16 H16 121.0 . . ?
C16 C17 H17 119.6 . . ?
C16 C17 C18 120.8(2) . . ?
C18 C17 H17 119.6 . . ?
C17 C18 H18 119.3 . . ?
C19 C18 C17 121.4(2) . . ?
C19 C18 H18 119.3 . . ?
C18 C19 H19 121.2 . . ?
C18 C19 C20 117.7(3) . . ?
C20 C19 H19 121.2 . . ?
C15 C20 C19 120.7(2) . . ?
C15 C20 C21 110.5(2) . . ?
C19 C20 C21 128.9(2) . . ?
O7 C21 N2 113.1(2) . . ?
O7 C21 C20 117.13(19) . . ?
O7 C21 C23 109.0(2) . . ?
N2 C21 C20 99.06(19) . . ?
N2 C21 C23 109.78(19) . . ?
C20 C21 C23 108.3(2) . . ?
O6 C22 H22A 109.5 . . ?
O6 C22 H22B 109.5 . . ?
O6 C22 H22C 109.5 . . ?
H22A C22 H22B 109.5 . . ?
H22A C22 H22C 109.5 . . ?
H22B C22 H22C 109.5 . . ?
O8 C23 C21 120.0(2) . . ?
O8 C23 C24 122.7(3) . . ?
C24 C23 C21 117.1(2) . . ?
C23 C24 H24 117.2 . . ?
C23 C24 C25 118.2(2) . . ?
C23 C24 C26 115.9(2) . . ?
C25 C24 H24 117.2 . . ?
C25 C24 C26 57.5(2) . . ?
C26 C24 H24 117.2 . . ?
C24 C25 H25A 117.6 . . ?
C24 C25 H25B 117.6 . . ?
H25A C25 H25B 114.7 . . ?
C26 C25 C24 61.8(2) . . ?
C26 C25 H25A 117.6 . . ?
C26 C25 H25B 117.6 . . ?
C24 C26 H26A 117.7 . . ?
C24 C26 H26B 117.7 . . ?
C25 C26 C24 60.8(2) . . ?
C25 C26 H26A 117.7 . . ?
C25 C26 H26B 117.7 . . ?
H26A C26 H26B 114.8 . . ?

loop_
_geom_bond_atom_site_label_1
_geom_bond_atom_site_label_2
_geom_bond_distance
_geom_bond_site_symmetry_2
_geom_bond_publ_flag
O1 C1 1.217(4) . ?
O2 N1 1.382(3) . ?
O2 C9 1.450(3) . ?
O3 H3 0.8200 . ?
O3 C8 1.387(3) . ?
O4 C10 1.204(3) . ?
N1 C1 1.355(3) . ?
N1 C8 1.461(4) . ?
C1 C2 1.476(4) . ?
C2 C3 1.388(3) . ?
C2 C7 1.387(4) . ?
C3 H3A 0.9300 . ?
C3 C4 1.386(5) . ?
C4 H4 0.9300 . ?
C4 C5 1.370(5) . ?
C5 H5 0.9300 . ?
C5 C6 1.395(4) . ?
C6 H6 0.9300 . ?
C6 C7 1.373(4) . ?
C7 C8 1.512(3) . ?
C8 C10 1.557(3) . ?
C9 H9A 0.9600 . ?
C9 H9B 0.9600 . ?
C9 H9C 0.9600 . ?
C10 C11 1.468(4) . ?
C11 H11 0.9800 . ?
C11 C12 1.497(4) . ?
C11 C13 1.514(4) . ?
C12 H12A 0.9700 . ?
C12 H12B 0.9700 . ?
C12 C13 1.457(4) . ?
C13 H13A 0.9700 . ?
C13 H13B 0.9700 . ?
O5 C14 1.217(3) . ?
O6 N2 1.384(2) . ?
O6 C22 1.431(4) . ?
O7 H7 0.8200 . ?
O7 C21 1.381(3) . ?
O8 C23 1.208(3) . ?
N2 C14 1.362(3) . ?
N2 C21 1.471(3) . ?
C14 C15 1.479(3) . ?
C15 C16 1.383(3) . ?
C15 C20 1.384(3) . ?
C16 H16 0.9300 . ?
C16 C17 1.374(4) . ?
C17 H17 0.9300 . ?
C17 C18 1.386(5) . ?
C18 H18 0.9300 . ?
C18 C19 1.383(4) . ?
C19 H19 0.9300 . ?
C19 C20 1.387(3) . ?
C20 C21 1.515(3) . ?
C21 C23 1.544(4) . ?
C22 H22A 0.9600 . ?
C22 H22B 0.9600 . ?
C22 H22C 0.9600 . ?
C23 C24 1.473(4) . ?
C24 H24 0.9800 . ?
C24 C25 1.499(5) . ?
C24 C26 1.514(5) . ?
C25 H25A 0.9700 . ?
C25 H25B 0.9700 . ?
C25 C26 1.449(4) . ?
C26 H26A 0.9700 . ?
C26 H26B 0.9700 . ?

loop_
_geom_torsion_atom_site_label_1
_geom_torsion_atom_site_label_2
_geom_torsion_atom_site_label_3
_geom_torsion_atom_site_label_4
_geom_torsion
_geom_torsion_site_symmetry_1
_geom_torsion_site_symmetry_2
_geom_torsion_site_symmetry_3
_geom_torsion_site_symmetry_4
_geom_torsion_publ_flag
O1 C1 C2 C3 -6.0(4) . . . . ?
O1 C1 C2 C7 175.5(2) . . . . ?
O2 N1 C1 O1 -9.2(4) . . . . ?
O2 N1 C1 C2 172.67(19) . . . . ?
O2 N1 C8 O3 66.6(3) . . . . ?
O2 N1 C8 C7 -174.21(19) . . . . ?
O2 N1 C8 C10 -61.6(3) . . . . ?
O3 C8 C10 O4 -145.0(2) . . . . ?
O3 C8 C10 C11 39.9(3) . . . . ?
O4 C10 C11 C12 26.6(4) . . . . ?
O4 C10 C11 C13 -39.0(4) . . . . ?
N1 C1 C2 C3 172.1(2) . . . . ?
N1 C1 C2 C7 -6.4(3) . . . . ?
N1 C8 C10 O4 -17.1(3) . . . . ?
N1 C8 C10 C11 167.8(2) . . . . ?
C1 N1 C8 O3 -134.2(2) . . . . ?
C1 N1 C8 C7 -15.0(3) . . . . ?
C1 N1 C8 C10 97.6(2) . . . . ?
C1 C2 C3 C4 -178.6(2) . . . . ?
C1 C2 C7 C6 178.9(2) . . . . ?
C1 C2 C7 C8 -2.7(3) . . . . ?
C2 C3 C4 C5 0.6(4) . . . . ?
C2 C7 C8 O3 129.6(2) . . . . ?
C2 C7 C8 N1 9.9(2) . . . . ?
C2 C7 C8 C10 -104.9(2) . . . . ?
C3 C2 C7 C6 0.2(4) . . . . ?
C3 C2 C7 C8 178.6(2) . . . . ?
C3 C4 C5 C6 -0.9(5) . . . . ?
C4 C5 C6 C7 0.8(4) . . . . ?
C5 C6 C7 C2 -0.4(4) . . . . ?
C5 C6 C7 C8 -178.5(2) . . . . ?
C6 C7 C8 O3 -52.2(3) . . . . ?
C6 C7 C8 N1 -171.9(2) . . . . ?
C6 C7 C8 C10 73.3(3) . . . . ?
C7 C2 C3 C4 -0.2(4) . . . . ?
C7 C8 C10 O4 90.2(3) . . . . ?
C7 C8 C10 C11 -84.9(3) . . . . ?
C8 N1 C1 O1 -167.9(2) . . . . ?
C8 N1 C1 C2 14.0(3) . . . . ?
C8 C10 C11 C12 -158.4(2) . . . . ?
C8 C10 C11 C13 135.9(2) . . . . ?
C9 O2 N1 C1 96.8(3) . . . . ?
C9 O2 N1 C8 -105.3(3) . . . . ?
C10 C11 C12 C13 -105.5(3) . . . . ?
C10 C11 C13 C12 107.0(3) . . . . ?
O5 C14 C15 C16 -7.7(5) . . . . ?
O5 C14 C15 C20 171.6(3) . . . . ?
O6 N2 C14 O5 -12.8(4) . . . . ?
O6 N2 C14 C15 168.6(2) . . . . ?
O6 N2 C21 O7 67.1(3) . . . . ?
O6 N2 C21 C20 -168.1(2) . . . . ?
O6 N2 C21 C23 -54.8(3) . . . . ?
O7 C21 C23 O8 -150.1(2) . . . . ?
O7 C21 C23 C24 34.7(3) . . . . ?
O8 C23 C24 C25 22.8(4) . . . . ?
O8 C23 C24 C26 -42.5(4) . . . . ?
N2 C14 C15 C16 170.9(3) . . . . ?
N2 C14 C15 C20 -9.8(3) . . . . ?
N2 C21 C23 O8 -25.7(3) . . . . ?
N2 C21 C23 C24 159.1(2) . . . . ?
C14 N2 C21 O7 -140.8(2) . . . . ?
C14 N2 C21 C20 -16.0(3) . . . . ?
C14 N2 C21 C23 97.3(3) . . . . ?
C14 C15 C16 C17 178.9(3) . . . . ?
C14 C15 C20 C19 -178.8(2) . . . . ?
C14 C15 C20 C21 0.1(3) . . . . ?
C15 C16 C17 C18 -0.2(4) . . . . ?
C15 C20 C21 O7 130.6(3) . . . . ?
C15 C20 C21 N2 8.7(3) . . . . ?
C15 C20 C21 C23 -105.7(3) . . . . ?
C16 C15 C20 C19 0.6(4) . . . . ?
C16 C15 C20 C21 179.5(2) . . . . ?
C16 C17 C18 C19 0.5(5) . . . . ?
C17 C18 C19 C20 -0.3(4) . . . . ?
C18 C19 C20 C15 -0.3(4) . . . . ?
C18 C19 C20 C21 -179.0(3) . . . . ?
C19 C20 C21 O7 -50.5(4) . . . . ?
C19 C20 C21 N2 -172.5(3) . . . . ?
C19 C20 C21 C23 73.1(3) . . . . ?
C20 C15 C16 C17 -0.3(4) . . . . ?
C20 C21 C23 O8 81.5(3) . . . . ?
C20 C21 C23 C24 -93.7(2) . . . . ?
C21 N2 C14 O5 -164.7(3) . . . . ?
C21 N2 C14 C15 16.7(3) . . . . ?
C21 C23 C24 C25 -162.1(2) . . . . ?
C21 C23 C24 C26 132.6(3) . . . . ?
C22 O6 N2 C14 103.4(3) . . . . ?
C22 O6 N2 C21 -105.9(3) . . . . ?
C23 C24 C25 C26 -104.3(3) . . . . ?
C23 C24 C26 C25 108.3(3) . . . . ?
